data_4313582
loop_
_publ_author_name
'Roman G. Kultyshev'
'Shengming Liu'
'Hoitung T. Leung'
'Jianping Liu'
'Sheldon G. Shore'

_publ_section_title
;
 Synthesis of Mono- and Dihalogenated Derivatives of (Me2S)2B12H10 and
 Palladium-Catalyzed Boron-Carbon Cross-Coupling Reactions of the Iodides
 with Grignard Reagents
;
_journal_name_full 'Inorganic Chemistry'
_journal_page_first 3199
_journal_page_last 3207
_journal_paper_doi 10.1021/ic020600u
_journal_volume 42
_journal_year 2003
_chemical_formula_sum 'C4 H21 B12 I S2'
_chemical_formula_weight 389.95
_chemical_name_systematic
;
  ?
;
_space_group_IT_number 14
_symmetry_cell_setting monoclinic
_symmetry_space_group_name_Hall '-P 2yn'
_symmetry_space_group_name_H-M 'P 1 21/n 1'
_atom_sites_solution_hydrogens geom
_atom_sites_solution_primary direct
_atom_sites_solution_secondary difmap
_audit_creation_method SHELXL-97
_cell_angle_alpha 90.00
_cell_angle_beta 108.923(10)
_cell_angle_gamma 90.00
_cell_formula_units_Z 4
_cell_length_a 9.6936(10)
_cell_length_b 13.8905(10)
_cell_length_c 13.0341(10)
_cell_measurement_reflns_used '10 frames'
_cell_measurement_temperature 73(2)
_cell_volume 1660.2(3)
_computing_cell_refinement 'DENZO (Otwinowsky & Minor, 1997)'
_computing_data_collection 'COLLECT (Nonius, 1999)'
_computing_data_reduction 'DENZO (Otwinowsky & Minor, 1997)'
_computing_structure_refinement 'SHELXL-97 (Sheldrick, 1997)'
_computing_structure_solution 'SHELXS-97 (Sheldrick, 1990)'
_diffrn_ambient_temperature 73(2)
_diffrn_measured_fraction_theta_full 0.999
_diffrn_measured_fraction_theta_max 0.999
_diffrn_measurement_device_type 'Nonius KappaCCD'
_diffrn_measurement_method 'omega at 55/-55'
_diffrn_radiation_monochromator graphite
_diffrn_radiation_source 'fine-focus sealed tube'
_diffrn_radiation_type MoK\a
_diffrn_radiation_wavelength 0.71073
_diffrn_reflns_av_R_equivalents 0.0086
_diffrn_reflns_av_sigmaI/netI 0.0171
_diffrn_reflns_limit_h_max 11
_diffrn_reflns_limit_h_min -11
_diffrn_reflns_limit_k_max 16
_diffrn_reflns_limit_k_min -16
_diffrn_reflns_limit_l_max 15
_diffrn_reflns_limit_l_min -15
_diffrn_reflns_number 5723
_diffrn_reflns_theta_full 25.03
_diffrn_reflns_theta_max 25.03
_diffrn_reflns_theta_min 2.30
_exptl_absorpt_coefficient_mu 2.152
_exptl_absorpt_correction_T_max 0.5551
_exptl_absorpt_correction_T_min 0.4651
_exptl_absorpt_correction_type none
_exptl_crystal_density_diffrn 1.560
_exptl_crystal_density_method 'not measured'
_exptl_crystal_F_000 760
_exptl_crystal_size_max 0.42
_exptl_crystal_size_mid 0.38
_exptl_crystal_size_min 0.31
_refine_diff_density_max 0.494
_refine_diff_density_min -0.474
_refine_diff_density_rms 0.051
_refine_ls_extinction_method none
_refine_ls_goodness_of_fit_ref 1.048
_refine_ls_hydrogen_treatment mixed
_refine_ls_matrix_type full
_refine_ls_number_parameters 208
_refine_ls_number_reflns 2934
_refine_ls_number_restraints 0
_refine_ls_restrained_S_all 1.048
_refine_ls_R_factor_all 0.0208
_refine_ls_R_factor_gt 0.0175
_refine_ls_shift/su_max 0.002
_refine_ls_shift/su_mean 0.000
_refine_ls_structure_factor_coef Fsqd
_refine_ls_weighting_details 'calc w=1/[\s^2^(Fo^2^)+(0.0210P)^2^+0.9278P] where P=(Fo^2^+2Fc^2^)/3'
_refine_ls_weighting_scheme calc
_refine_ls_wR_factor_gt 0.0432
_refine_ls_wR_factor_ref 0.0443
_reflns_number_gt 2681
_reflns_number_total 2934
_reflns_threshold_expression >2sigma(I)
_cod_data_source_file ic020600u_2.cif
_cod_data_source_block compound7
_cod_depositor_comments
;
The following automatic conversions were performed:

'_symmetry_cell_setting' value 'Monoclinic' changed to 'monoclinic'
according to the built-in table from CIF Core dictionary named
'cif_core.dic' version 2.4.1 from 2010-06-29.

Automatic conversion script
Id: cif_fix_values 1646 2011-03-28 12:23:43Z adriana 
;
_cod_original_cell_volume 1660.2(2)
_cod_database_code 4313582

loop_
_symmetry_equiv_pos_as_xyz
'x, y, z'
'-x+1/2, y+1/2, -z+1/2'
'-x, -y, -z'
'x-1/2, -y-1/2, z-1/2'

loop_
_atom_site_label
_atom_site_type_symbol
_atom_site_fract_x
_atom_site_fract_y
_atom_site_fract_z
_atom_site_U_iso_or_equiv
_atom_site_adp_type
_atom_site_occupancy
_atom_site_symmetry_multiplicity
_atom_site_calc_flag
_atom_site_refinement_flags
_atom_site_disorder_assembly
_atom_site_disorder_group
B1 B 0.2988(2) 0.11844(16) 0.34065(17) 0.0206(4) Uani 1 1 d . . .
B2 B 0.1695(2) 0.06581(16) 0.22727(17) 0.0225(5) Uani 1 1 d . . .
B3 B 0.1656(2) 0.04141(16) 0.36187(17) 0.0232(5) Uani 1 1 d . . .
B4 B 0.2193(2) 0.14900(15) 0.44090(17) 0.0219(5) Uani 1 1 d . . .
B5 B 0.2551(2) 0.24049(16) 0.35366(17) 0.0219(5) Uani 1 1 d . . .
B6 B 0.2241(2) 0.18888(16) 0.22222(17) 0.0225(5) Uani 1 1 d . . .
B7 B 0.0043(2) 0.06915(16) 0.25592(17) 0.0227(5) Uani 1 1 d . . .
B8 B 0.0302(2) 0.11790(17) 0.38608(17) 0.0232(5) Uani 1 1 d . . .
B9 B 0.0876(2) 0.23837(16) 0.38001(17) 0.0230(5) Uani 1 1 d . . .
B10 B 0.0893(2) 0.26440(16) 0.24683(17) 0.0242(5) Uani 1 1 d . . .
B11 B 0.0364(2) 0.15709(16) 0.16857(18) 0.0236(5) Uani 1 1 d . . .
B12 B -0.0486(2) 0.18935(17) 0.26673(18) 0.0243(5) Uani 1 1 d . . .
S1 S 0.49264(5) 0.07021(4) 0.38592(4) 0.02624(12) Uani 1 1 d . . .
C11 C 0.5405(3) 0.0630(2) 0.2647(2) 0.0523(7) Uani 1 1 d . . .
H11A H 0.4858 0.0106 0.2191 0.078 Uiso 1 1 calc . . .
H11B H 0.6453 0.0506 0.2836 0.078 Uiso 1 1 calc . . .
H11C H 0.5166 0.1240 0.2251 0.078 Uiso 1 1 calc . . .
C12 C 0.6025(2) 0.16949(17) 0.4533(2) 0.0406(6) Uani 1 1 d . . .
H12A H 0.5861 0.1814 0.5225 0.061 Uiso 1 1 calc . . .
H12B H 0.5760 0.2270 0.4075 0.061 Uiso 1 1 calc . . .
H12C H 0.7056 0.1544 0.4666 0.061 Uiso 1 1 calc . . .
S2 S -0.14721(5) -0.02158(4) 0.19924(4) 0.03007(13) Uani 1 1 d . . .
C21 C -0.0847(3) -0.12899(18) 0.2770(2) 0.0505(7) Uani 1 1 d . . .
H21A H -0.0861 -0.1194 0.3511 0.076 Uiso 1 1 calc . . .
H21B H 0.0150 -0.1434 0.2787 0.076 Uiso 1 1 calc . . .
H21C H -0.1489 -0.1828 0.2435 0.076 Uiso 1 1 calc . . .
C22 C -0.1342(2) -0.05429(16) 0.07014(17) 0.0356(5) Uani 1 1 d . . .
H22A H -0.1666 -0.0003 0.0196 0.053 Uiso 1 1 calc . . .
H22B H -0.1960 -0.1105 0.0420 0.053 Uiso 1 1 calc . . .
H22C H -0.0327 -0.0700 0.0780 0.053 Uiso 1 1 calc . . .
I1 I 0.034381(15) 0.351588(10) 0.479359(11) 0.03529(6) Uani 1 1 d . . .
H2 H 0.196(2) 0.0101(15) 0.1802(17) 0.031(5) Uiso 1 1 d . . .
H3 H 0.194(2) -0.0269(15) 0.3982(15) 0.021(5) Uiso 1 1 d . . .
H4 H 0.281(2) 0.1473(13) 0.5237(18) 0.026(5) Uiso 1 1 d . . .
H5 H 0.338(2) 0.2935(15) 0.3870(16) 0.029(5) Uiso 1 1 d . . .
H6 H 0.288(2) 0.2098(14) 0.1708(15) 0.021(5) Uiso 1 1 d . . .
H8 H -0.032(2) 0.0943(15) 0.4366(17) 0.032(6) Uiso 1 1 d . . .
H10 H 0.064(2) 0.3394(15) 0.2135(18) 0.036(6) Uiso 1 1 d . . .
H11 H -0.022(2) 0.1558(14) 0.0836(18) 0.029(6) Uiso 1 1 d . . .
H12 H -0.164(2) 0.2096(16) 0.2429(17) 0.036(6) Uiso 1 1 d . . .

loop_
_atom_site_aniso_label
_atom_site_aniso_U_11
_atom_site_aniso_U_22
_atom_site_aniso_U_33
_atom_site_aniso_U_23
_atom_site_aniso_U_13
_atom_site_aniso_U_12
B1 0.0207(11) 0.0235(11) 0.0188(10) 0.0015(9) 0.0079(9) 0.0038(9)
B2 0.0254(11) 0.0226(11) 0.0214(11) -0.0017(9) 0.0103(9) 0.0019(9)
B3 0.0235(11) 0.0239(12) 0.0246(11) 0.0039(9) 0.0111(9) 0.0042(9)
B4 0.0227(11) 0.0271(12) 0.0165(11) 0.0002(9) 0.0071(9) 0.0040(9)
B5 0.0225(11) 0.0222(12) 0.0203(11) 0.0004(9) 0.0060(9) 0.0029(9)
B6 0.0254(11) 0.0244(11) 0.0187(11) 0.0028(9) 0.0087(9) 0.0003(9)
B7 0.0220(11) 0.0249(12) 0.0221(11) -0.0032(9) 0.0084(9) -0.0005(9)
B8 0.0244(11) 0.0269(12) 0.0212(11) -0.0007(9) 0.0115(9) 0.0023(9)
B9 0.0242(11) 0.0234(12) 0.0214(11) -0.0032(9) 0.0076(9) 0.0058(9)
B10 0.0265(12) 0.0224(12) 0.0219(11) 0.0021(9) 0.0055(9) 0.0048(9)
B11 0.0257(12) 0.0262(12) 0.0181(11) 0.0007(9) 0.0060(9) 0.0039(9)
B12 0.0238(12) 0.0248(12) 0.0225(11) -0.0022(9) 0.0051(9) 0.0047(9)
S1 0.0226(2) 0.0281(3) 0.0303(3) 0.0044(2) 0.0118(2) 0.0071(2)
C11 0.0391(13) 0.082(2) 0.0455(14) -0.0132(14) 0.0272(12) 0.0087(13)
C12 0.0258(11) 0.0427(14) 0.0460(14) -0.0062(11) 0.0018(10) 0.0024(10)
S2 0.0255(3) 0.0323(3) 0.0377(3) -0.0119(2) 0.0175(2) -0.0053(2)
C21 0.0698(18) 0.0344(13) 0.0493(15) -0.0001(11) 0.0222(14) -0.0208(12)
C22 0.0341(12) 0.0393(13) 0.0336(12) -0.0138(10) 0.0114(10) -0.0065(10)
I1 0.03591(10) 0.03598(10) 0.03368(9) -0.01364(6) 0.01088(7) 0.00898(6)

loop_
_atom_type_symbol
_atom_type_description
_atom_type_scat_dispersion_real
_atom_type_scat_dispersion_imag
_atom_type_scat_source
C C 0.0033 0.0016 'International Tables Vol C Tables 4.2.6.8 and 6.1.1.4'
H H 0.0000 0.0000 'International Tables Vol C Tables 4.2.6.8 and 6.1.1.4'
B B 0.0013 0.0007 'International Tables Vol C Tables 4.2.6.8 and 6.1.1.4'
I I -0.4742 1.8119 'International Tables Vol C Tables 4.2.6.8 and 6.1.1.4'
S S 0.1246 0.1234 'International Tables Vol C Tables 4.2.6.8 and 6.1.1.4'

loop_
_geom_angle_atom_site_label_1
_geom_angle_atom_site_label_2
_geom_angle_atom_site_label_3
_geom_angle
_geom_angle_site_symmetry_1
_geom_angle_site_symmetry_3
_geom_angle_publ_flag
B2 B1 B3 61.42(12) . . ?
B2 B1 B5 110.59(15) . . ?
B3 B1 B5 110.84(15) . . ?
B2 B1 B4 111.00(15) . . ?
B3 B1 B4 60.96(12) . . ?
B5 B1 B4 61.60(12) . . ?
B2 B1 B6 61.23(12) . . ?
B3 B1 B6 111.00(15) . . ?
B5 B1 B6 60.75(12) . . ?
B4 B1 B6 110.99(15) . . ?
B2 B1 S1 118.57(14) . . ?
B3 B1 S1 115.94(14) . . ?
B5 B1 S1 123.49(14) . . ?
B4 B1 S1 118.60(13) . . ?
B6 B1 S1 123.27(13) . . ?
B1 B2 B7 105.09(15) . . ?
B1 B2 B11 106.42(15) . . ?
B7 B2 B11 59.57(12) . . ?
B1 B2 B6 59.79(12) . . ?
B7 B2 B6 106.38(15) . . ?
B11 B2 B6 59.45(12) . . ?
B1 B2 B3 59.54(12) . . ?
B7 B2 B3 59.30(12) . . ?
B11 B2 B3 108.02(15) . . ?
B6 B2 B3 108.33(15) . . ?
B1 B2 H2 123.2(11) . . ?
B7 B2 H2 122.9(11) . . ?
B11 B2 H2 122.6(11) . . ?
B6 B2 H2 122.7(11) . . ?
B3 B2 H2 120.5(11) . . ?
B7 B3 B1 104.64(15) . . ?
B7 B3 B4 106.66(15) . . ?
B1 B3 B4 59.63(12) . . ?
B7 B3 B8 59.62(12) . . ?
B1 B3 B8 106.39(15) . . ?
B4 B3 B8 59.88(12) . . ?
B7 B3 B2 59.21(12) . . ?
B1 B3 B2 59.05(12) . . ?
B4 B3 B2 108.01(15) . . ?
B8 B3 B2 107.93(15) . . ?
B7 B3 H3 125.9(10) . . ?
B1 B3 H3 120.9(10) . . ?
B4 B3 H3 120.4(10) . . ?
B8 B3 H3 123.8(10) . . ?
B2 B3 H3 121.3(10) . . ?
B1 B4 B9 105.08(15) . . ?
B1 B4 B8 106.36(15) . . ?
B9 B4 B8 59.67(12) . . ?
B1 B4 B3 59.41(12) . . ?
B9 B4 B3 107.06(15) . . ?
B8 B4 B3 60.07(12) . . ?
B1 B4 B5 59.17(12) . . ?
B9 B4 B5 58.98(12) . . ?
B8 B4 B5 107.34(15) . . ?
B3 B4 B5 107.63(15) . . ?
B1 B4 H4 121.1(11) . . ?
B9 B4 H4 124.1(11) . . ?
B8 B4 H4 124.7(11) . . ?
B3 B4 H4 122.3(10) . . ?
B5 B4 H4 120.1(11) . . ?
B9 B5 B1 105.46(15) . . ?
B9 B5 B10 60.15(12) . . ?
B1 B5 B10 106.67(15) . . ?
B9 B5 B6 107.48(15) . . ?
B1 B5 B6 59.70(12) . . ?
B10 B5 B6 59.91(12) . . ?
B9 B5 B4 59.41(12) . . ?
B1 B5 B4 59.23(11) . . ?
B10 B5 B4 108.25(15) . . ?
B6 B5 B4 108.23(15) . . ?
B9 B5 H5 123.4(11) . . ?
B1 B5 H5 121.5(11) . . ?
B10 B5 H5 123.8(11) . . ?
B6 B5 H5 122.1(11) . . ?
B4 B5 H5 119.9(11) . . ?
B1 B6 B11 106.36(15) . . ?
B1 B6 B10 106.50(15) . . ?
B11 B6 B10 60.09(12) . . ?
B1 B6 B5 59.55(12) . . ?
B11 B6 B5 107.92(15) . . ?
B10 B6 B5 59.85(12) . . ?
B1 B6 B2 58.98(12) . . ?
B11 B6 B2 60.18(12) . . ?
B10 B6 B2 108.11(15) . . ?
B5 B6 B2 107.80(15) . . ?
B1 B6 H6 122.2(10) . . ?
B11 B6 H6 122.4(10) . . ?
B10 B6 H6 123.2(10) . . ?
B5 B6 H6 122.0(10) . . ?
B2 B6 H6 120.7(10) . . ?
B2 B7 B3 61.50(12) . . ?
B2 B7 B11 61.20(12) . . ?
B3 B7 B11 111.11(15) . . ?
B2 B7 B12 110.48(16) . . ?
B3 B7 B12 110.57(15) . . ?
B11 B7 B12 60.89(12) . . ?
B2 B7 B8 110.99(15) . . ?
B3 B7 B8 61.13(12) . . ?
B11 B7 B8 110.74(16) . . ?
B12 B7 B8 61.03(12) . . ?
B2 B7 S2 122.95(14) . . ?
B3 B7 S2 122.64(15) . . ?
B11 B7 S2 119.04(14) . . ?
B12 B7 S2 116.86(14) . . ?
B8 B7 S2 118.70(14) . . ?
B7 B8 B9 105.54(15) . . ?
B7 B8 B4 106.50(15) . . ?
B9 B8 B4 59.68(12) . . ?
B7 B8 B12 59.44(12) . . ?
B9 B8 B12 59.37(12) . . ?
B4 B8 B12 107.79(16) . . ?
B7 B8 B3 59.25(12) . . ?
B9 B8 B3 107.07(15) . . ?
B4 B8 B3 60.05(12) . . ?
B12 B8 B3 107.77(15) . . ?
B7 B8 H8 122.4(11) . . ?
B9 B8 H8 124.0(11) . . ?
B4 B8 H8 122.2(11) . . ?
B12 B8 H8 122.1(11) . . ?
B3 B8 H8 120.9(11) . . ?
B5 B9 B12 109.19(15) . . ?
B5 B9 B8 110.23(15) . . ?
B12 B9 B8 60.90(13) . . ?
B5 B9 B4 61.61(12) . . ?
B12 B9 B4 109.79(15) . . ?
B8 B9 B4 60.65(12) . . ?
B5 B9 B10 60.42(12) . . ?
B12 B9 B10 60.23(12) . . ?
B8 B9 B10 109.74(15) . . ?
B4 B9 B10 110.24(15) . . ?
B5 B9 I1 120.53(14) . . ?
B12 B9 I1 120.86(13) . . ?
B8 B9 I1 120.75(13) . . ?
B4 B9 I1 120.58(13) . . ?
B10 B9 I1 120.45(13) . . ?
B9 B10 B12 59.55(12) . . ?
B9 B10 B5 59.43(12) . . ?
B12 B10 B5 107.83(15) . . ?
B9 B10 B6 107.17(15) . . ?
B12 B10 B6 108.08(16) . . ?
B5 B10 B6 60.24(12) . . ?
B9 B10 B11 107.23(16) . . ?
B12 B10 B11 60.26(12) . . ?
B5 B10 B11 108.04(15) . . ?
B6 B10 B11 59.84(12) . . ?
B9 B10 H10 119.7(12) . . ?
B12 B10 H10 121.4(11) . . ?
B5 B10 H10 120.1(11) . . ?
B6 B10 H10 123.7(12) . . ?
B11 B10 H10 124.5(11) . . ?
B7 B11 B6 106.84(15) . . ?
B7 B11 B10 106.70(15) . . ?
B6 B11 B10 60.07(12) . . ?
B7 B11 B12 59.58(12) . . ?
B6 B11 B12 107.82(15) . . ?
B10 B11 B12 59.70(12) . . ?
B7 B11 B2 59.23(12) . . ?
B6 B11 B2 60.37(12) . . ?
B10 B11 B2 108.25(15) . . ?
B12 B11 B2 107.84(15) . . ?
B7 B11 H11 120.8(11) . . ?
B6 B11 H11 122.9(11) . . ?
B10 B11 H11 124.3(10) . . ?
B12 B11 H11 122.2(11) . . ?
B2 B11 H11 119.8(11) . . ?
B7 B12 B9 105.88(15) . . ?
B7 B12 B10 106.93(15) . . ?
B9 B12 B10 60.22(12) . . ?
B7 B12 B11 59.54(12) . . ?
B9 B12 B11 107.58(15) . . ?
B10 B12 B11 60.04(12) . . ?
B7 B12 B8 59.53(12) . . ?
B9 B12 B8 59.73(12) . . ?
B10 B12 B8 108.78(15) . . ?
B11 B12 B8 108.44(15) . . ?
B7 B12 H12 121.1(12) . . ?
B9 B12 H12 123.7(11) . . ?
B10 B12 H12 123.6(12) . . ?
B11 B12 H12 121.7(11) . . ?
B8 B12 H12 119.8(12) . . ?
C11 S1 C12 101.10(13) . . ?
C11 S1 B1 105.03(11) . . ?
C12 S1 B1 104.60(10) . . ?
S1 C11 H11A 109.5 . . ?
S1 C11 H11B 109.5 . . ?
H11A C11 H11B 109.5 . . ?
S1 C11 H11C 109.5 . . ?
H11A C11 H11C 109.5 . . ?
H11B C11 H11C 109.5 . . ?
S1 C12 H12A 109.5 . . ?
S1 C12 H12B 109.5 . . ?
H12A C12 H12B 109.5 . . ?
S1 C12 H12C 109.5 . . ?
H12A C12 H12C 109.5 . . ?
H12B C12 H12C 109.5 . . ?
C22 S2 C21 101.90(12) . . ?
C22 S2 B7 104.70(10) . . ?
C21 S2 B7 104.82(11) . . ?
S2 C21 H21A 109.5 . . ?
S2 C21 H21B 109.5 . . ?
H21A C21 H21B 109.5 . . ?
S2 C21 H21C 109.5 . . ?
H21A C21 H21C 109.5 . . ?
H21B C21 H21C 109.5 . . ?
S2 C22 H22A 109.5 . . ?
S2 C22 H22B 109.5 . . ?
H22A C22 H22B 109.5 . . ?
S2 C22 H22C 109.5 . . ?
H22A C22 H22C 109.5 . . ?
H22B C22 H22C 109.5 . . ?

loop_
_geom_bond_atom_site_label_1
_geom_bond_atom_site_label_2
_geom_bond_distance
_geom_bond_site_symmetry_2
_geom_bond_publ_flag
B1 B2 1.757(3) . ?
B1 B3 1.766(3) . ?
B1 B5 1.769(3) . ?
B1 B4 1.770(3) . ?
B1 B6 1.772(3) . ?
B1 S1 1.900(2) . ?
B2 B7 1.759(3) . ?
B2 B11 1.794(3) . ?
B2 B6 1.797(3) . ?
B2 B3 1.799(3) . ?
B2 H2 1.07(2) . ?
B3 B7 1.760(3) . ?
B3 B4 1.794(3) . ?
B3 B8 1.794(3) . ?
B3 H3 1.06(2) . ?
B4 B9 1.773(3) . ?
B4 B8 1.791(3) . ?
B4 B5 1.812(3) . ?
B4 H4 1.05(2) . ?
B5 B9 1.765(3) . ?
B5 B10 1.783(3) . ?
B5 B6 1.790(3) . ?
B5 H5 1.08(2) . ?
B6 B11 1.781(3) . ?
B6 B10 1.784(3) . ?
B6 H6 1.087(19) . ?
B7 B11 1.765(3) . ?
B7 B12 1.766(3) . ?
B7 B8 1.767(3) . ?
B7 S2 1.894(2) . ?
B8 B9 1.773(3) . ?
B8 B12 1.794(3) . ?
B8 H8 1.08(2) . ?
B9 B12 1.767(3) . ?
B9 B10 1.778(3) . ?
B9 I1 2.202(2) . ?
B10 B12 1.779(3) . ?
B10 B11 1.785(3) . ?
B10 H10 1.12(2) . ?
B11 B12 1.789(3) . ?
B11 H11 1.07(2) . ?
B12 H12 1.09(2) . ?
S1 C11 1.787(2) . ?
S1 C12 1.789(2) . ?
C11 H11A 0.9800 . ?
C11 H11B 0.9800 . ?
C11 H11C 0.9800 . ?
C12 H12A 0.9800 . ?
C12 H12B 0.9800 . ?
C12 H12C 0.9800 . ?
S2 C22 1.787(2) . ?
S2 C21 1.795(3) . ?
C21 H21A 0.9800 . ?
C21 H21B 0.9800 . ?
C21 H21C 0.9800 . ?
C22 H22A 0.9800 . ?
C22 H22B 0.9800 . ?
C22 H22C 0.9800 . ?
